data_2239415
loop_
_publ_author_name
'Grzechnik, Andrzej'
'Underwood, Christopher C.'
'Kolis, Joseph W.'

_publ_section_title
;
 Twinned caesium cerium(IV) pentafluoride
;
_journal_coeditor_code FJ2660
_journal_issue 3
_journal_name_full 'Acta Crystallographica Section E'
_journal_page_first i12
_journal_page_last i13
_journal_paper_doi 10.1107/S1600536814003286
_journal_volume 70
_journal_year 2014
_chemical_formula_iupac 'Cs Ce F5'
_chemical_formula_moiety 'F5 Ce1 Cs1'
_chemical_formula_sum 'Ce Cs F5'
_chemical_formula_weight 368
_chemical_name_common 'Cesium Cerium (IV) Fluoride'
_chemical_name_systematic
;
Caesium cerium(IV) pentafluoride
;
_space_group_IT_number 14
_symmetry_cell_setting monoclinic
_symmetry_space_group_name_Hall '-P 2ybc'
_symmetry_space_group_name_H-M 'P 1 21/c 1'
_cell_angle_alpha 90
_cell_angle_beta 104.566(5)
_cell_angle_gamma 90
_cell_formula_units_Z 8
_cell_length_a 8.3125(5)
_cell_length_b 14.2434(6)
_cell_length_c 8.4507(5)
_cell_measurement_reflns_used 10057
_cell_measurement_temperature 295
_cell_measurement_theta_max 32.05
_cell_measurement_theta_min 4.96
_cell_volume 968.39(9)
_computing_cell_refinement 'X-AREA (Stoe & Cie, 2002)'
_computing_data_collection 'X-AREA (Stoe & Cie, 2002)'
_computing_data_reduction 'X-AREA (Stoe & Cie, 2002)'
_computing_molecular_graphics 'DIAMOND (Brandenburg, 2000)'
_computing_publication_material 'publCIF (Westrip, 2010)'
_computing_structure_refinement 'JANA2006 (Pet\<r\'i\<cek <i>et al.</i>, 2006)'
_computing_structure_solution 'SIR97 (Altomare <i>et al.</i>, 1999)'
_diffrn_ambient_temperature 295
_diffrn_detector_area_resol_mean 6.67
_diffrn_measured_fraction_theta_full 0.99
_diffrn_measured_fraction_theta_max 0.99
_diffrn_measurement_device '2-circle goniometer'
_diffrn_measurement_device_type 'STOE IPDS 2'
_diffrn_measurement_method 'rotation method'
_diffrn_radiation_monochromator 'plane graphite'
_diffrn_radiation_source 'X-ray tube'
_diffrn_radiation_type 'Mo K\a'
_diffrn_radiation_wavelength 0.71069
_diffrn_reflns_av_R_equivalents 0.136
_diffrn_reflns_limit_h_max 12
_diffrn_reflns_limit_h_min -12
_diffrn_reflns_limit_k_max 21
_diffrn_reflns_limit_k_min -21
_diffrn_reflns_limit_l_max 12
_diffrn_reflns_limit_l_min -12
_diffrn_reflns_number 55729
_diffrn_reflns_theta_full 31.98
_diffrn_reflns_theta_max 31.98
_diffrn_reflns_theta_min 4.9
_exptl_absorpt_coefficient_mu 16.801
_exptl_absorpt_correction_T_max 0.406
_exptl_absorpt_correction_T_min 0.207
_exptl_absorpt_correction_type numerical
_exptl_absorpt_process_details '(X-SHAPE; Stoe & Cie, 2002)'
_exptl_crystal_colour colourless
_exptl_crystal_density_diffrn 5.0468
_exptl_crystal_description 'irregular shape'
_exptl_crystal_F_000 1264
_exptl_crystal_size_max 0.10
_exptl_crystal_size_mid 0.08
_exptl_crystal_size_min 0.05
_refine_diff_density_max 1.85
_refine_diff_density_min -1.89
_refine_ls_extinction_coef 32E1(2)
_refine_ls_extinction_method 'B-C type 1 Gaussian isotropic (Becker & Coppens, 1974)'
_refine_ls_goodness_of_fit_ref 1.04
_refine_ls_number_constraints 0
_refine_ls_number_parameters 129
_refine_ls_number_reflns 6402
_refine_ls_number_restraints 0
_refine_ls_R_factor_all 0.1054
_refine_ls_R_factor_gt 0.0366
_refine_ls_shift/su_max 0.0098
_refine_ls_shift/su_mean 0.0008
_refine_ls_structure_factor_coef F
_refine_ls_weighting_details w=1/(\s^2^(F)+0.0001F^2^)
_refine_ls_weighting_scheme sigma
_refine_ls_wR_factor_gt 0.0336
_refine_ls_wR_factor_ref 0.0380
_reflns_number_gt 2543
_reflns_number_total 6402
_reflns_threshold_expression I>3\s(I)
_cod_data_source_file fj2660sup1.cf
_cod_data_source_block I
_cod_original_formula_sum 'Ce1 Cs1 F5'
_cod_database_code 2239415
_cod_database_fobs_code 2239415

loop_
_symmetry_equiv_pos_site_id
_symmetry_equiv_pos_as_xyz
1 x,y,z
2 -x,y+1/2,-z+1/2
3 -x,-y,-z
4 x,-y+1/2,z+1/2

loop_
_atom_site_type_symbol
_atom_site_label
_atom_site_fract_x
_atom_site_fract_y
_atom_site_fract_z
_atom_site_U_iso_or_equiv
_atom_site_adp_type
_atom_site_calc_flag
_atom_site_occupancy
Ce Ce1 0.55769(5) 0.74670(6) 0.03297(5) 0.01796(12) Uani d 1
Ce Ce2 0.98279(5) 0.75627(6) 0.38963(5) 0.01810(12) Uani d 1
Cs Cs1 0.72055(8) 0.47560(6) 0.29747(8) 0.0279(2) Uani d 1
Cs Cs2 0.23935(7) 0.52409(6) 0.21659(8) 0.0285(2) Uani d 1
F F1 1.0580(7) 0.8988(5) 0.3904(9) 0.031(2) Uani d 1
F F2 1.0275(8) 0.6097(5) 0.4251(9) 0.030(2) Uani d 1
F F3 0.5084(7) 0.8919(4) -0.0200(8) 0.0306(19) Uani d 1
F F4 0.2716(6) 0.7548(6) -0.0383(6) 0.0332(13) Uani d 1
F F5 0.4735(6) 0.7877(4) 0.2572(7) 0.0309(17) Uani d 1
F F6 0.8051(7) 0.8239(4) 0.1490(7) 0.0286(17) Uani d 1
F F7 0.7769(7) 0.6649(4) -0.0219(7) 0.0280(16) Uani d 1
F F8 0.4839(7) 0.6055(5) 0.0505(8) 0.0311(19) Uani d 1
F F9 0.7275(7) 0.6849(4) 0.2977(8) 0.0309(15) Uani d 1
F F10 1.0714(7) 0.7753(4) 0.6611(6) 0.032(2) Uani d 1

loop_
_atom_site_aniso_label
_atom_site_aniso_U_11
_atom_site_aniso_U_22
_atom_site_aniso_U_33
_atom_site_aniso_U_12
_atom_site_aniso_U_13
_atom_site_aniso_U_23
_atom_site_aniso_type_symbol
Ce1 0.01799(17) 0.0192(2) 0.01669(18) -0.0006(3) 0.00442(13) -0.0005(3) Ce
Ce2 0.01748(17) 0.0193(3) 0.01749(18) 0.0000(2) 0.00426(13) -0.0001(3) Ce
Cs1 0.0277(2) 0.0267(4) 0.0302(3) 0.0012(3) 0.0091(2) 0.0004(3) Cs
Cs2 0.0279(3) 0.0285(4) 0.0285(3) -0.0021(3) 0.0060(2) -0.0004(2) Cs
F1 0.026(3) 0.031(4) 0.035(3) -0.003(2) 0.008(2) 0.001(3) F
F2 0.033(3) 0.016(3) 0.041(4) 0.006(2) 0.010(3) 0.001(3) F
F3 0.031(3) 0.025(3) 0.037(3) 0.000(2) 0.012(3) 0.005(3) F
F4 0.0222(16) 0.049(3) 0.0287(17) 0.006(4) 0.0073(15) 0.004(5) F
F5 0.022(2) 0.040(3) 0.031(3) 0.007(2) 0.008(2) 0.005(3) F
F6 0.025(2) 0.025(3) 0.032(3) -0.003(2) -0.001(2) 0.004(2) F
F7 0.022(2) 0.029(3) 0.034(3) 0.003(2) 0.010(2) 0.003(2) F
F8 0.031(3) 0.025(3) 0.036(3) -0.004(2) 0.006(2) 0.005(3) F
F9 0.028(2) 0.022(2) 0.036(3) -0.002(2) -0.004(2) 0.008(3) F
F10 0.030(2) 0.050(5) 0.016(2) 0.001(2) 0.0065(18) 0.005(2) F

loop_
_atom_type_symbol
_atom_type_scat_dispersion_real
_atom_type_scat_dispersion_imag
_atom_type_scat_source
Ce -0.2486 2.6331 'International Tables Vol C tables 4.2.6.8 and 6.1.1.1'
Cs -0.3680 2.1192 'International Tables Vol C tables 4.2.6.8 and 6.1.1.1'
F 0.0171 0.0103 'International Tables Vol C tables 4.2.6.8 and 6.1.1.1'

loop_
_geom_angle_atom_site_label_1
_geom_angle_atom_site_label_2
_geom_angle_atom_site_label_3
_geom_angle_site_symmetry_1
_geom_angle_site_symmetry_3
_geom_angle
_geom_angle_publ_flag
F3 Ce1 F4 . . 76.4(3) no
F3 Ce1 F5 . . 80.9(2) no
F3 Ce1 F5 . 4_564 90.0(2) no
F3 Ce1 F6 . . 74.5(2) no
F3 Ce1 F7 . . 124.6(2) no
F3 Ce1 F8 . . 153.0(2) no
F3 Ce1 F9 . . 124.6(2) no
F3 Ce1 F9 . 4_564 68.3(2) no
F4 Ce1 F5 . . 71.86(18) no
F4 Ce1 F5 . 4_564 73.51(19) no
F4 Ce1 F6 . . 146.4(3) no
F4 Ce1 F7 . . 142.0(2) no
F4 Ce1 F8 . . 76.6(3) no
F4 Ce1 F9 . . 124.6(2) no
F4 Ce1 F9 . 4_564 117.07(18) no
F5 Ce1 F5 . 4_564 145.35(18) no
F5 Ce1 F6 . . 87.2(2) no
F5 Ce1 F7 . . 136.69(19) no
F5 Ce1 F8 . . 91.8(2) no
F5 Ce1 F9 . . 64.0(2) no
F5 Ce1 F9 . 4_564 143.25(19) no
F5 Ce1 F6 4_564 . 122.6(2) no
F5 Ce1 F7 4_564 . 75.19(19) no
F5 Ce1 F8 4_564 . 81.4(2) no
F5 Ce1 F9 4_564 . 142.4(2) no
F5 Ce1 F9 4_564 4_564 56.81(18) no
F6 Ce1 F7 . . 70.3(2) no
F6 Ce1 F8 . . 131.4(2) no
F6 Ce1 F9 . . 62.9(2) no
F6 Ce1 F9 . 4_564 66.2(2) no
F7 Ce1 F8 . . 78.0(2) no
F7 Ce1 F9 . . 72.8(2) no
F7 Ce1 F9 . 4_564 58.87(18) no
F8 Ce1 F9 . . 73.1(2) no
F8 Ce1 F9 . 4_564 124.7(2) no
F9 Ce1 F9 . 4_564 118.33(19) no
F1 Ce2 F2 . . 153.7(2) no
F1 Ce2 F4 . 4_665 77.3(3) no
F1 Ce2 F6 . . 74.7(2) no
F1 Ce2 F6 . 4_565 122.3(2) no
F1 Ce2 F7 . 4_565 77.1(2) no
F1 Ce2 F9 . . 131.9(2) no
F1 Ce2 F10 . . 82.0(3) no
F1 Ce2 F10 . 4_564 91.9(3) no
F2 Ce2 F4 . 4_665 76.4(3) no
F2 Ce2 F6 . . 124.2(2) no
F2 Ce2 F6 . 4_565 69.0(2) no
F2 Ce2 F7 . 4_565 123.1(3) no
F2 Ce2 F9 . . 74.2(2) no
F2 Ce2 F10 . . 88.5(2) no
F2 Ce2 F10 . 4_564 81.0(3) no
F4 Ce2 F6 4_665 . 128.6(2) no
F4 Ce2 F6 4_665 4_565 115.26(18) no
F4 Ce2 F7 4_665 4_565 138.0(2) no
F4 Ce2 F9 4_665 . 149.3(3) no
F4 Ce2 F10 4_665 . 71.9(2) no
F4 Ce2 F10 4_665 4_564 71.13(18) no
F6 Ce2 F6 . 4_565 116.07(18) no
F6 Ce2 F7 . 4_565 74.4(2) no
F6 Ce2 F9 . . 64.7(2) no
F6 Ce2 F10 . . 142.5(2) no
F6 Ce2 F10 . 4_564 67.8(2) no
F6 Ce2 F7 4_565 4_565 55.83(18) no
F6 Ce2 F9 4_565 . 61.40(19) no
F6 Ce2 F10 4_565 . 54.76(18) no
F6 Ce2 F10 4_565 4_564 145.75(19) no
F7 Ce2 F9 4_565 . 68.3(2) no
F7 Ce2 F10 4_565 . 72.0(2) no
F7 Ce2 F10 4_565 4_564 142.19(19) no
F9 Ce2 F10 . . 115.9(2) no
F9 Ce2 F10 . 4_564 95.4(2) no
F10 Ce2 F10 . 4_564 142.9(2) no
F1 Cs1 F2 2_745 . 81.20(19) no
F1 Cs1 F2 2_745 3_766 82.0(2) no
F1 Cs1 F3 2_745 2_645 136.22(19) no
F1 Cs1 F3 2_745 4_565 166.16(19) no
F1 Cs1 F5 2_745 2_645 88.34(18) no
F1 Cs1 F8 2_745 . 103.73(19) no
F1 Cs1 F8 2_745 3_665 68.29(17) no
F1 Cs1 F9 2_745 . 111.1(2) no
F2 Cs1 F2 . 3_766 68.27(17) no
F2 Cs1 F3 . 2_645 124.79(18) no
F2 Cs1 F3 . 4_565 88.55(17) no
F2 Cs1 F5 . 2_645 156.99(15) no
F2 Cs1 F8 . . 101.01(16) no
F2 Cs1 F8 . 3_665 136.56(19) no
F2 Cs1 F9 . . 51.69(16) no
F2 Cs1 F3 3_766 2_645 77.96(18) no
F2 Cs1 F3 3_766 4_565 102.87(18) no
F2 Cs1 F5 3_766 2_645 90.09(16) no
F2 Cs1 F8 3_766 . 167.23(17) no
F2 Cs1 F8 3_766 3_665 132.64(17) no
F2 Cs1 F9 3_766 . 113.41(16) no
F3 Cs1 F3 2_645 4_565 57.57(16) no
F3 Cs1 F5 2_645 2_645 53.52(16) no
F3 Cs1 F8 2_645 . 104.26(16) no
F3 Cs1 F8 2_645 3_665 98.44(16) no
F3 Cs1 F9 2_645 . 112.58(18) no
F3 Cs1 F5 4_565 2_645 104.46(16) no
F3 Cs1 F8 4_565 . 69.01(17) no
F3 Cs1 F8 4_565 3_665 114.83(15) no
F3 Cs1 F9 4_565 . 55.10(18) no
F5 Cs1 F8 2_645 . 101.36(15) no
F5 Cs1 F8 2_645 3_665 54.44(16) no
F5 Cs1 F9 2_645 . 150.79(15) no
F8 Cs1 F8 . 3_665 59.89(16) no
F8 Cs1 F9 . . 53.97(16) no
F8 Cs1 F9 3_665 . 111.41(16) no
F1 Cs2 F1 2_645 4_464 75.84(19) no
F1 Cs2 F2 2_645 1_455 81.94(19) no
F1 Cs2 F3 2_645 2_645 101.58(17) no
F1 Cs2 F3 2_645 4_565 150.6(2) no
F1 Cs2 F6 2_645 2_645 53.32(16) no
F1 Cs2 F7 2_645 3_665 53.71(18) no
F1 Cs2 F8 2_645 . 134.27(19) no
F1 Cs2 F10 2_645 4_464 101.15(17) no
F1 Cs2 F2 4_464 1_455 98.94(19) no
F1 Cs2 F3 4_464 2_645 163.34(19) no
F1 Cs2 F3 4_464 4_565 130.44(18) no
F1 Cs2 F6 4_464 2_645 126.19(17) no
F1 Cs2 F7 4_464 3_665 83.52(17) no
F1 Cs2 F8 4_464 . 70.68(17) no
F1 Cs2 F10 4_464 4_464 55.35(17) no
F2 Cs2 F3 1_455 2_645 96.96(17) no
F2 Cs2 F3 1_455 4_565 80.87(18) no
F2 Cs2 F6 1_455 2_645 90.96(18) no
F2 Cs2 F7 1_455 3_665 133.81(17) no
F2 Cs2 F8 1_455 . 132.82(18) no
F2 Cs2 F10 1_455 4_464 54.94(17) no
F3 Cs2 F3 2_645 4_565 57.36(16) no
F3 Cs2 F6 2_645 2_645 48.29(14) no
F3 Cs2 F7 2_645 3_665 81.88(15) no
F3 Cs2 F8 2_645 . 101.76(16) no
F3 Cs2 F10 2_645 4_464 140.30(14) no
F3 Cs2 F6 4_565 2_645 103.30(16) no
F3 Cs2 F7 4_565 3_665 131.37(16) no
F3 Cs2 F8 4_565 . 73.91(18) no
F3 Cs2 F10 4_565 4_464 88.18(15) no
F6 Cs2 F7 2_645 3_665 54.18(16) no
F6 Cs2 F8 2_645 . 133.07(17) no
F6 Cs2 F10 2_645 4_464 142.19(16) no
F7 Cs2 F8 3_665 . 91.80(17) no
F7 Cs2 F10 3_665 4_464 137.52(13) no
F8 Cs2 F10 . 4_464 84.64(17) no
Ce2 F1 Cs1 . 2_755 125.5(3) no
Ce2 F1 Cs2 . 2_655 110.4(2) no
Ce2 F1 Cs2 . 4_665 115.6(3) no
Ce2 F1 F4 . 4_665 54.7(2) no
Ce2 F1 F6 . . 57.14(19) no
Ce2 F1 F7 . 4_565 54.6(2) no
Ce2 F1 F8 . 4_665 104.8(3) no
Ce2 F1 F10 . . 50.81(19) no
Ce2 F1 F10 . 4_564 45.99(18) no
Cs1 F1 Cs2 2_755 2_655 101.4(2) no
Cs1 F1 Cs2 2_755 4_665 97.03(18) no
Cs1 F1 F4 2_755 4_665 87.6(2) no
Cs1 F1 F6 2_755 . 102.2(3) no
Cs1 F1 F7 2_755 4_565 162.4(3) no
Cs1 F1 F8 2_755 4_665 59.84(16) no
Cs1 F1 F10 2_755 . 139.3(3) no
Cs1 F1 F10 2_755 4_564 80.6(2) no
Cs2 F1 Cs2 2_655 4_665 104.2(2) no
Cs2 F1 F4 2_655 4_665 164.8(3) no
Cs2 F1 F6 2_655 . 65.71(18) no
Cs2 F1 F7 2_655 4_565 65.76(18) no
Cs2 F1 F8 2_655 4_665 144.5(3) no
Cs2 F1 F10 2_655 . 118.0(3) no
Cs2 F1 F10 2_655 4_564 115.8(2) no
Cs2 F1 F4 4_665 4_665 86.7(2) no
Cs2 F1 F6 4_665 . 159.7(3) no
Cs2 F1 F7 4_665 4_565 97.8(3) no
Cs2 F1 F8 4_665 4_665 54.42(15) no
Cs2 F1 F10 4_665 . 65.24(19) no
Cs2 F1 F10 4_665 4_564 139.7(2) no
F4 F1 F6 4_665 . 100.5(3) no
F4 F1 F7 4_665 4_565 102.7(3) no
F4 F1 F8 4_665 4_665 50.8(2) no
F4 F1 F10 4_665 . 56.7(2) no
F4 F1 F10 4_665 4_564 53.06(19) no
F6 F1 F7 . 4_565 62.2(2) no
F6 F1 F8 . 4_665 143.1(3) no
F6 F1 F10 . . 102.9(3) no
F6 F1 F10 . 4_564 51.7(2) no
F7 F1 F8 4_565 4_665 137.5(3) no
F7 F1 F10 4_565 . 56.8(2) no
F7 F1 F10 4_565 4_564 94.0(3) no
F8 F1 F10 4_665 . 81.2(2) no
F8 F1 F10 4_665 4_564 92.0(2) no
F10 F1 F10 . 4_564 90.4(3) no
Ce2 F2 Cs1 . . 116.7(2) no
Ce2 F2 Cs1 . 3_766 125.0(3) no
Ce2 F2 Cs2 . 1_655 114.7(3) no
Ce2 F2 F2 . 3_766 155.1(3) no
Ce2 F2 F4 . 4_665 55.1(2) no
Ce2 F2 F6 . 4_565 71.2(2) no
Ce2 F2 F9 . . 55.89(18) no
Ce2 F2 F10 . . 47.28(17) no
Ce2 F2 F10 . 4_564 51.8(2) no
Cs1 F2 Cs1 . 3_766 111.7(2) no
Cs1 F2 Cs2 . 1_655 95.48(19) no
Cs1 F2 F2 . 3_766 53.51(14) no
Cs1 F2 F4 . 4_665 166.1(3) no
Cs1 F2 F6 . 4_565 80.7(2) no
Cs1 F2 F9 . . 60.88(17) no
Cs1 F2 F10 . . 130.2(3) no
Cs1 F2 F10 . 4_564 109.3(2) no
Cs1 F2 Cs2 3_766 1_655 84.12(17) no
Cs1 F2 F2 3_766 3_766 58.21(15) no
Cs1 F2 F4 3_766 4_665 81.1(2) no
Cs1 F2 F6 3_766 4_565 93.0(2) no
Cs1 F2 F9 3_766 . 151.4(3) no
Cs1 F2 F10 3_766 . 81.74(19) no
Cs1 F2 F10 3_766 4_564 130.1(3) no
Cs2 F2 F2 1_655 3_766 89.9(2) no
Cs2 F2 F4 1_655 4_665 80.1(2) no
Cs2 F2 F6 1_655 4_565 174.1(3) no
Cs2 F2 F9 1_655 . 122.9(3) no
Cs2 F2 F10 1_655 . 134.2(3) no
Cs2 F2 F10 1_655 4_564 64.7(2) no
F2 F2 F4 3_766 4_665 139.0(3) no
F2 F2 F6 3_766 4_565 84.2(2) no
F2 F2 F9 3_766 . 108.3(3) no
F2 F2 F10 3_766 . 117.8(3) no
F2 F2 F10 3_766 4_564 149.3(3) no
F4 F2 F6 4_665 4_565 104.6(3) no
F4 F2 F9 4_665 . 110.4(3) no
F4 F2 F10 4_665 . 54.7(2) no
F4 F2 F10 4_665 4_564 56.9(2) no
F6 F2 F9 4_565 . 59.1(2) no
F6 F2 F10 4_565 . 50.09(19) no
F6 F2 F10 4_565 4_564 120.8(3) no
F9 F2 F10 . . 84.2(2) no
F9 F2 F10 . 4_564 75.3(2) no
F10 F2 F10 . 4_564 92.8(2) no
Ce1 F3 Cs1 . 2_655 110.3(3) no
Ce1 F3 Cs1 . 4_564 124.6(3) no
Ce1 F3 Cs2 . 2_655 109.0(2) no
Ce1 F3 Cs2 . 4_564 127.9(2) no
Ce1 F3 F3 . 3_675 161.8(3) no
Ce1 F3 F4 . . 54.6(2) no
Ce1 F3 F5 . . 51.44(19) no
Ce1 F3 F5 . 4_564 47.28(16) no
Ce1 F3 F6 . . 55.92(18) no
Ce1 F3 F9 . 4_564 68.3(2) no
Cs1 F3 Cs1 2_655 4_564 122.4(2) no
Cs1 F3 Cs2 2_655 2_655 72.60(14) no
Cs1 F3 Cs2 2_655 4_564 81.08(15) no
Cs1 F3 F3 2_655 3_675 61.33(18) no
Cs1 F3 F4 2_655 . 77.1(2) no
Cs1 F3 F5 2_655 . 61.03(19) no
Cs1 F3 F5 2_655 4_564 132.2(2) no
Cs1 F3 F6 2_655 . 114.8(3) no
Cs1 F3 F9 2_655 4_564 176.8(2) no
Cs1 F3 Cs2 4_564 2_655 74.44(13) no
Cs1 F3 Cs2 4_564 4_564 78.80(16) no
Cs1 F3 F3 4_564 3_675 61.10(18) no
Cs1 F3 F4 4_564 . 149.1(3) no
Cs1 F3 F5 4_564 . 151.4(2) no
Cs1 F3 F5 4_564 4_564 99.7(2) no
Cs1 F3 F6 4_564 . 85.8(2) no
Cs1 F3 F9 4_564 4_564 58.10(17) no
Cs2 F3 Cs2 2_655 4_564 122.6(2) no
Cs2 F3 F3 2_655 3_675 53.91(14) no
Cs2 F3 F4 2_655 . 136.5(3) no
Cs2 F3 F5 2_655 . 80.86(19) no
Cs2 F3 F5 2_655 4_564 147.0(2) no
Cs2 F3 F6 2_655 . 59.80(17) no
Cs2 F3 F9 2_655 4_564 104.9(2) no
Cs2 F3 F3 4_564 3_675 68.73(17) no
Cs2 F3 F4 4_564 . 81.45(19) no
Cs2 F3 F5 4_564 . 127.7(2) no
Cs2 F3 F5 4_564 4_564 86.59(18) no
Cs2 F3 F6 4_564 . 162.4(3) no
Cs2 F3 F9 4_564 4_564 102.1(2) no
F3 F3 F4 3_675 . 131.3(3) no
F3 F3 F5 3_675 . 114.2(3) no
F3 F3 F5 3_675 4_564 150.6(3) no
F3 F3 F6 3_675 . 111.0(2) no
F3 F3 F9 3_675 4_564 119.1(3) no
F4 F3 F5 . . 57.1(2) no
F4 F3 F5 . 4_564 55.4(2) no
F4 F3 F6 . . 108.7(3) no
F4 F3 F9 . 4_564 103.9(3) no
F5 F3 F5 . 4_564 93.2(2) no
F5 F3 F6 . . 69.3(2) no
F5 F3 F9 . 4_564 116.8(3) no
F5 F3 F6 4_564 . 87.7(2) no
F5 F3 F9 4_564 4_564 49.21(18) no
F6 F3 F9 . 4_564 62.0(2) no
Ce1 F4 Ce2 . 4_464 173.3(4) no
Ce1 F4 F1 . 4_464 125.2(4) no
Ce1 F4 F2 . 4_464 138.2(4) no
Ce1 F4 F3 . . 48.98(18) no
Ce1 F4 F5 . . 53.23(16) no
Ce1 F4 F5 . 4_564 53.36(16) no
Ce1 F4 F8 . . 48.67(18) no
Ce1 F4 F10 . 1_454 127.4(3) no
Ce1 F4 F10 . 4_464 126.2(2) no
Ce2 F4 F1 4_464 4_464 48.04(19) no
Ce2 F4 F2 4_464 4_464 48.52(18) no
Ce2 F4 F3 4_464 . 137.6(4) no
Ce2 F4 F5 4_464 . 128.2(3) no
Ce2 F4 F5 4_464 4_564 124.8(2) no
Ce2 F4 F8 4_464 . 124.7(4) no
Ce2 F4 F10 4_464 1_454 53.56(16) no
Ce2 F4 F10 4_464 4_464 52.57(15) no
F1 F4 F2 4_464 4_464 96.5(2) no
F1 F4 F3 4_464 . 168.0(3) no
F1 F4 F5 4_464 . 123.7(3) no
F1 F4 F5 4_464 4_564 98.5(3) no
F1 F4 F8 4_464 . 77.4(3) no
F1 F4 F10 4_464 1_454 70.8(2) no
F1 F4 F10 4_464 4_464 63.1(3) no
F2 F4 F3 4_464 . 90.3(3) no
F2 F4 F5 4_464 . 104.6(3) no
F2 F4 F5 4_464 4_564 128.9(3) no
F2 F4 F8 4_464 . 167.5(3) no
F2 F4 F10 4_464 1_454 63.5(2) no
F2 F4 F10 4_464 4_464 68.1(2) no
F3 F4 F5 . . 63.3(2) no
F3 F4 F5 . 4_564 69.6(2) no
F3 F4 F8 . . 97.6(2) no
F3 F4 F10 . 1_454 103.9(3) no
F3 F4 F10 . 4_464 128.8(3) no
F5 F4 F5 . 4_564 106.6(2) no
F5 F4 F8 . . 70.8(2) no
F5 F4 F10 . 1_454 163.6(4) no
F5 F4 F10 . 4_464 77.6(2) no
F5 F4 F8 4_564 . 63.3(2) no
F5 F4 F10 4_564 1_454 76.2(2) no
F5 F4 F10 4_564 4_464 158.1(4) no
F8 F4 F10 . 1_454 123.2(3) no
F8 F4 F10 . 4_464 99.3(3) no
F10 F4 F10 1_454 4_464 106.1(2) no
Ce1 F5 Ce1 . 4_565 135.5(3) no
Ce1 F5 Cs1 . 2_655 111.0(2) no
Ce1 F5 F3 . . 47.69(18) no
Ce1 F5 F3 . 4_565 106.9(2) no
Ce1 F5 F4 . . 54.91(17) no
Ce1 F5 F4 . 4_565 146.6(3) no
Ce1 F5 F6 . . 47.24(15) no
Ce1 F5 F7 . 4_565 101.7(2) no
Ce1 F5 F8 . . 42.39(17) no
Ce1 F5 F8 . 4_565 155.2(3) no
Ce1 F5 F9 . . 62.5(2) no
Ce1 F5 F10 . 4_464 103.2(2) no
Ce1 F5 Cs1 4_565 2_655 110.3(2) no
Ce1 F5 F3 4_565 . 150.7(3) no
Ce1 F5 F3 4_565 4_565 42.70(15) no
Ce1 F5 F4 4_565 . 149.7(3) no
Ce1 F5 F4 4_565 4_565 53.13(16) no
Ce1 F5 F6 4_565 . 105.16(19) no
Ce1 F5 F7 4_565 4_565 52.32(16) no
Ce1 F5 F8 4_565 . 110.0(2) no
Ce1 F5 F8 4_565 4_565 46.43(17) no
Ce1 F5 F9 4_565 . 73.1(2) no
Ce1 F5 F10 4_565 4_464 102.6(2) no
Cs1 F5 F3 2_655 . 65.45(18) no
Cs1 F5 F3 2_655 4_565 139.2(3) no
Cs1 F5 F4 2_655 . 80.3(2) no
Cs1 F5 F4 2_655 4_565 84.7(2) no
Cs1 F5 F6 2_655 . 106.0(2) no
Cs1 F5 F7 2_655 4_565 103.7(2) no
Cs1 F5 F8 2_655 . 135.8(2) no
Cs1 F5 F8 2_655 4_565 64.89(17) no
Cs1 F5 F9 2_655 . 155.3(3) no
Cs1 F5 F10 2_655 4_464 75.28(16) no
F3 F5 F3 . 4_565 154.5(3) no
F3 F5 F4 . . 59.6(2) no
F3 F5 F4 . 4_565 146.3(3) no
F3 F5 F6 . . 53.13(19) no
F3 F5 F7 . 4_565 99.3(2) no
F3 F5 F8 . . 87.2(2) no
F3 F5 F8 . 4_565 116.3(3) no
F3 F5 F9 . . 99.2(3) no
F3 F5 F10 . 4_464 104.0(2) no
F3 F5 F4 4_565 . 111.0(3) no
F3 F5 F4 4_565 4_565 55.0(2) no
F3 F5 F6 4_565 . 110.5(2) no
F3 F5 F7 4_565 4_565 82.3(2) no
F3 F5 F8 4_565 . 69.5(2) no
F3 F5 F8 4_565 4_565 86.3(2) no
F3 F5 F9 4_565 . 59.9(2) no
F3 F5 F10 4_565 4_464 82.2(2) no
F4 F5 F4 . 4_565 102.0(2) no
F4 F5 F6 . . 98.4(2) no
F4 F5 F7 . 4_565 155.1(3) no
F4 F5 F8 . . 55.6(2) no
F4 F5 F8 . 4_565 140.2(3) no
F4 F5 F9 . . 109.4(3) no
F4 F5 F10 . 4_464 51.32(17) no
F4 F5 F6 4_565 . 158.3(2) no
F4 F5 F7 4_565 4_565 102.8(2) no
F4 F5 F8 4_565 . 105.8(3) no
F4 F5 F8 4_565 4_565 58.0(2) no
F4 F5 F9 4_565 . 114.1(3) no
F4 F5 F10 4_565 4_464 50.83(16) no
F6 F5 F7 . 4_565 56.7(2) no
F6 F5 F8 . . 80.0(2) no
F6 F5 F8 . 4_565 108.8(2) no
F6 F5 F9 . . 51.1(2) no
F6 F5 F10 . 4_464 149.6(2) no
F7 F5 F8 4_565 . 114.9(2) no
F7 F5 F8 4_565 4_565 58.5(2) no
F7 F5 F9 4_565 . 57.9(2) no
F7 F5 F10 4_565 4_464 153.6(3) no
F8 F5 F8 . 4_565 155.8(3) no
F8 F5 F9 . . 57.1(2) no
F8 F5 F10 . 4_464 79.02(19) no
F8 F5 F9 4_565 . 110.2(3) no
F8 F5 F10 4_565 4_464 99.3(2) no
F9 F5 F10 . 4_464 128.8(3) no
Ce1 F6 Ce2 . . 117.4(3) no
Ce1 F6 Ce2 . 4_564 93.16(19) no
Ce1 F6 Cs2 . 2_655 114.4(2) no
Ce1 F6 F1 . . 158.2(3) no
Ce1 F6 F2 . 4_564 119.1(3) no
Ce1 F6 F3 . . 49.59(17) no
Ce1 F6 F5 . . 45.54(15) no
Ce1 F6 F7 . . 54.58(17) no
Ce1 F6 F7 . 4_565 99.0(3) no
Ce1 F6 F9 . . 61.76(19) no
Ce1 F6 F9 . 4_564 66.33(18) no
Ce1 F6 F10 . 4_564 114.4(3) no
Ce2 F6 Ce2 . 4_564 98.51(19) no
Ce2 F6 Cs2 . 2_655 99.35(19) no
Ce2 F6 F1 . . 48.14(18) no
Ce2 F6 F2 . 4_564 107.8(2) no
Ce2 F6 F3 . . 151.6(3) no
Ce2 F6 F5 . . 94.9(2) no
Ce2 F6 F7 . . 94.0(2) no
Ce2 F6 F7 . 4_565 51.62(16) no
Ce2 F6 F9 . . 55.94(18) no
Ce2 F6 F9 . 4_564 142.1(3) no
Ce2 F6 F10 . 4_564 54.00(16) no
Ce2 F6 Cs2 4_564 2_655 134.6(2) no
Ce2 F6 F1 4_564 . 104.6(2) no
Ce2 F6 F2 4_564 4_564 39.77(15) no
Ce2 F6 F3 4_564 . 106.7(2) no
Ce2 F6 F5 4_564 . 137.6(2) no
Ce2 F6 F7 4_564 . 46.15(17) no
Ce2 F6 F7 4_564 4_565 150.0(2) no
Ce2 F6 F9 4_564 . 106.7(2) no
Ce2 F6 F9 4_564 4_564 44.67(15) no
Ce2 F6 F10 4_564 4_564 44.62(15) no
Cs2 F6 F1 2_655 . 60.97(19) no
Cs2 F6 F2 2_655 4_564 94.9(2) no
Cs2 F6 F3 2_655 . 71.90(19) no
Cs2 F6 F5 2_655 . 81.50(19) no
Cs2 F6 F7 2_655 . 166.0(2) no
Cs2 F6 F7 2_655 4_565 63.18(17) no
Cs2 F6 F9 2_655 . 117.9(3) no
Cs2 F6 F9 2_655 4_564 113.5(2) no
Cs2 F6 F10 2_655 4_564 131.1(2) no
F1 F6 F2 . 4_564 82.7(2) no
F1 F6 F3 . . 132.8(3) no
F1 F6 F5 . . 114.1(3) no
F1 F6 F7 . . 132.7(3) no
F1 F6 F7 . 4_565 59.4(2) no
F1 F6 F9 . . 100.3(3) no
F1 F6 F9 . 4_564 135.5(3) no
F1 F6 F10 . 4_564 72.4(2) no
F2 F6 F3 4_564 . 100.0(3) no
F2 F6 F5 4_564 . 157.3(2) no
F2 F6 F7 4_564 . 85.0(3) no
F2 F6 F7 4_564 4_565 141.6(3) no
F2 F6 F9 4_564 . 144.2(3) no
F2 F6 F9 4_564 4_564 53.0(2) no
F2 F6 F10 4_564 4_564 63.8(2) no
F3 F6 F5 . . 57.6(2) no
F3 F6 F7 . . 94.2(2) no
F3 F6 F7 . 4_565 102.0(3) no
F3 F6 F9 . . 103.4(3) no
F3 F6 F9 . 4_564 62.1(2) no
F3 F6 F10 . 4_564 150.3(3) no
F5 F6 F7 . . 93.1(2) no
F5 F6 F7 . 4_565 55.62(19) no
F5 F6 F9 . . 51.3(2) no
F5 F6 F9 . 4_564 107.8(2) no
F5 F6 F10 . 4_564 134.0(3) no
F7 F6 F7 . 4_565 123.9(3) no
F7 F6 F9 . . 66.6(2) no
F7 F6 F9 . 4_564 55.8(2) no
F7 F6 F10 . 4_564 61.2(2) no
F7 F6 F9 4_565 . 57.5(2) no
F7 F6 F9 4_565 4_564 162.9(3) no
F7 F6 F10 4_565 4_564 105.6(2) no
F9 F6 F9 . 4_564 117.5(3) no
F9 F6 F10 . 4_564 82.9(3) no
F9 F6 F10 4_564 4_564 89.1(3) no
Ce1 F7 Ce2 . 4_564 120.3(2) no
Ce1 F7 Cs2 . 3_665 127.3(2) no
Ce1 F7 F1 . 4_564 168.5(3) no
Ce1 F7 F5 . 4_564 52.49(17) no
Ce1 F7 F6 . . 55.10(18) no
Ce1 F7 F6 . 4_564 115.5(2) no
Ce1 F7 F8 . . 48.02(18) no
Ce1 F7 F9 . . 56.55(18) no
Ce1 F7 F9 . 4_564 71.7(2) no
Ce1 F7 F10 . 4_564 112.1(3) no
Ce2 F7 Cs2 4_564 3_665 100.6(2) no
Ce2 F7 F1 4_564 4_564 48.22(19) no
Ce2 F7 F5 4_564 4_564 106.3(2) no
Ce2 F7 F6 4_564 . 78.0(2) no
Ce2 F7 F6 4_564 4_564 53.95(18) no
Ce2 F7 F8 4_564 . 166.6(3) no
Ce2 F7 F9 4_564 . 123.4(2) no
Ce2 F7 F9 4_564 4_564 55.52(19) no
Ce2 F7 F10 4_564 4_564 52.62(17) no
Cs2 F7 F1 3_665 4_564 60.53(18) no
Cs2 F7 F5 3_665 4_564 86.83(19) no
Cs2 F7 F6 3_665 . 177.4(2) no
Cs2 F7 F6 3_665 4_564 62.65(17) no
Cs2 F7 F8 3_665 . 86.0(2) no
Cs2 F7 F9 3_665 . 125.8(2) no
Cs2 F7 F9 3_665 4_564 114.8(2) no
Cs2 F7 F10 3_665 4_564 119.1(2) no
F1 F7 F5 4_564 4_564 125.1(3) no
F1 F7 F6 4_564 . 117.2(3) no
F1 F7 F6 4_564 4_564 58.5(2) no
F1 F7 F8 4_564 . 143.1(3) no
F1 F7 F9 4_564 . 128.2(3) no
F1 F7 F9 4_564 4_564 97.6(3) no
F1 F7 F10 4_564 4_564 63.3(2) no
F5 F7 F6 4_564 . 95.6(2) no
F5 F7 F6 4_564 4_564 67.7(2) no
F5 F7 F8 4_564 . 62.1(2) no
F5 F7 F9 4_564 . 106.6(3) no
F5 F7 F9 4_564 4_564 55.3(2) no
F5 F7 F10 4_564 4_564 147.2(3) no
F6 F7 F6 . 4_564 117.6(3) no
F6 F7 F8 . . 95.8(3) no
F6 F7 F9 . . 54.2(2) no
F6 F7 F9 . 4_564 66.3(2) no
F6 F7 F10 . 4_564 58.4(2) no
F6 F7 F8 4_564 . 121.4(2) no
F6 F7 F9 4_564 . 170.4(3) no
F6 F7 F9 4_564 4_564 54.7(2) no
F6 F7 F10 4_564 4_564 104.9(3) no
F8 F7 F9 . . 58.6(2) no
F8 F7 F9 . 4_564 111.2(3) no
F8 F7 F10 . 4_564 133.7(3) no
F9 F7 F9 . 4_564 115.8(3) no
F9 F7 F10 . 4_564 75.5(2) no
F9 F7 F10 4_564 4_564 93.7(2) no
Ce1 F8 Cs1 . . 117.9(2) no
Ce1 F8 Cs1 . 3_665 111.9(2) no
Ce1 F8 Cs2 . . 130.2(3) no
Ce1 F8 F1 . 4_464 106.0(2) no
Ce1 F8 F4 . . 54.7(2) no
Ce1 F8 F5 . . 45.86(17) no
Ce1 F8 F5 . 4_564 52.21(18) no
Ce1 F8 F7 . . 54.00(19) no
Ce1 F8 F8 . 3_665 147.1(3) no
Ce1 F8 F9 . . 59.58(19) no
Cs1 F8 Cs1 . 3_665 120.1(2) no
Cs1 F8 Cs2 . . 80.98(17) no
Cs1 F8 F1 . 4_464 131.9(2) no
Cs1 F8 F4 . . 154.6(3) no
Cs1 F8 F5 . . 102.8(2) no
Cs1 F8 F5 . 4_564 140.3(3) no
Cs1 F8 F7 . . 83.54(19) no
Cs1 F8 F8 . 3_665 61.99(16) no
Cs1 F8 F9 . . 60.92(16) no
Cs1 F8 Cs2 3_665 . 91.41(16) no
Cs1 F8 F1 3_665 4_464 51.88(15) no
Cs1 F8 F4 3_665 . 82.68(19) no
Cs1 F8 F5 3_665 . 136.2(2) no
Cs1 F8 F5 3_665 4_564 60.67(16) no
Cs1 F8 F7 3_665 . 101.4(2) no
Cs1 F8 F8 3_665 3_665 58.11(15) no
Cs1 F8 F9 3_665 . 163.2(3) no
Cs2 F8 F1 . 4_464 54.90(16) no
Cs2 F8 F4 . . 87.8(2) no
Cs2 F8 F5 . . 86.7(2) no
Cs2 F8 F5 . 4_564 137.0(2) no
Cs2 F8 F7 . . 163.5(3) no
Cs2 F8 F8 . 3_665 82.6(2) no
Cs2 F8 F9 . . 105.1(3) no
F1 F8 F4 4_464 . 51.8(2) no
F1 F8 F5 4_464 . 93.6(2) no
F1 F8 F5 4_464 4_564 82.3(2) no
F1 F8 F7 4_464 . 141.6(3) no
F1 F8 F8 4_464 3_665 91.5(2) no
F1 F8 F9 4_464 . 141.9(3) no
F4 F8 F5 . . 53.57(19) no
F4 F8 F5 . 4_564 58.6(2) no
F4 F8 F7 . . 104.0(3) no
F4 F8 F8 . 3_665 139.2(3) no
F4 F8 F9 . . 100.8(3) no
F5 F8 F5 . 4_564 92.5(2) no
F5 F8 F7 . . 91.1(2) no
F5 F8 F8 . 3_665 162.5(3) no
F5 F8 F9 . . 50.06(18) no
F5 F8 F7 4_564 . 59.4(2) no
F5 F8 F8 4_564 3_665 104.8(3) no
F5 F8 F9 4_564 . 106.9(3) no
F7 F8 F8 . 3_665 95.3(3) no
F7 F8 F9 . . 61.7(2) no
F8 F8 F9 3_665 . 120.0(2) no
Ce1 F9 Ce1 . 4_565 103.6(2) no
Ce1 F9 Ce2 . . 114.4(3) no
Ce1 F9 Cs1 . . 110.27(19) no
Ce1 F9 F2 . . 139.8(3) no
Ce1 F9 F3 . 4_565 108.9(2) no
Ce1 F9 F5 . . 53.54(18) no
Ce1 F9 F6 . . 55.29(17) no
Ce1 F9 F6 . 4_565 150.8(3) no
Ce1 F9 F7 . . 50.68(16) no
Ce1 F9 F7 . 4_565 101.9(2) no
Ce1 F9 F8 . . 47.29(17) no
Ce1 F9 F10 . 4_564 88.3(2) no
Ce1 F9 Ce2 4_565 . 100.8(2) no
Ce1 F9 Cs1 4_565 . 109.0(2) no
Ce1 F9 F2 4_565 . 115.2(3) no
Ce1 F9 F3 4_565 4_565 43.46(17) no
Ce1 F9 F5 4_565 . 50.11(18) no
Ce1 F9 F6 4_565 . 108.1(2) no
Ce1 F9 F6 4_565 4_565 47.52(16) no
Ce1 F9 F7 4_565 . 154.3(2) no
Ce1 F9 F7 4_565 4_565 49.44(18) no
Ce1 F9 F8 4_565 . 105.5(2) no
Ce1 F9 F10 4_565 4_564 141.3(2) no
Ce2 F9 Cs1 . . 117.2(2) no
Ce2 F9 F2 . . 49.88(18) no
Ce2 F9 F3 . 4_565 129.8(3) no
Ce2 F9 F5 . . 117.3(3) no
Ce2 F9 F6 . . 59.41(18) no
Ce2 F9 F6 . 4_565 73.93(19) no
Ce2 F9 F7 . . 91.3(2) no
Ce2 F9 F7 . 4_565 56.16(18) no
Ce2 F9 F8 . . 150.9(3) no
Ce2 F9 F10 . 4_564 42.01(14) no
Cs1 F9 F2 . . 67.43(18) no
Cs1 F9 F3 . 4_565 66.80(18) no
Cs1 F9 F5 . . 124.4(3) no
Cs1 F9 F6 . . 142.6(3) no
Cs1 F9 F6 . 4_565 87.5(2) no
Cs1 F9 F7 . . 84.64(19) no
Cs1 F9 F7 . 4_565 145.4(3) no
Cs1 F9 F8 . . 65.10(17) no
Cs1 F9 F10 . 4_564 100.6(2) no
F2 F9 F3 . 4_565 106.4(3) no
F2 F9 F5 . . 161.8(3) no
F2 F9 F6 . . 100.7(3) no
F2 F9 F6 . 4_565 67.9(2) no
F2 F9 F7 . . 90.0(3) no
F2 F9 F7 . 4_565 95.7(3) no
F2 F9 F8 . . 124.9(3) no
F2 F9 F10 . 4_564 54.8(2) no
F3 F9 F5 4_565 . 70.9(2) no
F3 F9 F6 4_565 . 147.4(3) no
F3 F9 F6 4_565 4_565 55.9(2) no
F3 F9 F7 4_565 . 137.0(3) no
F3 F9 F7 4_565 4_565 91.5(3) no
F3 F9 F8 4_565 . 78.9(2) no
F3 F9 F10 4_565 4_564 161.2(2) no
F5 F9 F6 . . 77.7(2) no
F5 F9 F6 . 4_565 97.4(3) no
F5 F9 F7 . . 104.2(3) no
F5 F9 F7 . 4_565 66.7(2) no
F5 F9 F8 . . 72.9(2) no
F5 F9 F10 . 4_564 127.3(3) no
F6 F9 F6 . 4_565 122.1(3) no
F6 F9 F7 . . 59.2(2) no
F6 F9 F7 . 4_565 67.8(2) no
F6 F9 F8 . . 100.1(3) no
F6 F9 F10 . 4_564 49.8(2) no
F6 F9 F7 4_565 . 157.8(3) no
F6 F9 F7 4_565 4_565 58.0(2) no
F6 F9 F8 4_565 . 134.0(3) no
F6 F9 F10 4_565 4_564 111.7(2) no
F7 F9 F7 . 4_565 126.9(3) no
F7 F9 F8 . . 59.6(2) no
F7 F9 F10 . 4_564 50.06(18) no
F7 F9 F8 4_565 . 139.4(3) no
F7 F9 F10 4_565 4_564 92.3(2) no
F8 F9 F10 . 4_564 109.4(3) no
Ce2 F10 Ce2 . 4_565 138.6(3) no
Ce2 F10 Cs2 . 4_665 106.3(2) no
Ce2 F10 F1 . . 47.22(17) no
Ce2 F10 F1 . 4_565 118.6(3) no
Ce2 F10 F2 . . 44.21(16) no
Ce2 F10 F2 . 4_565 142.4(3) no
Ce2 F10 F4 . 1_656 157.3(3) no
Ce2 F10 F4 . 4_665 55.57(16) no
Ce2 F10 F5 . 4_665 105.4(2) no
Ce2 F10 F6 . 4_565 80.6(2) no
Ce2 F10 F7 . 4_565 55.37(17) no
Ce2 F10 F9 . 4_565 106.3(2) no
Ce2 F10 Cs2 4_565 4_665 106.1(2) no
Ce2 F10 F1 4_565 . 147.4(3) no
Ce2 F10 F1 4_565 4_565 42.08(17) no
Ce2 F10 F2 4_565 . 113.0(3) no
Ce2 F10 F2 4_565 4_565 47.22(18) no
Ce2 F10 F4 4_565 1_656 55.32(16) no
Ce2 F10 F4 4_565 4_665 152.2(3) no
Ce2 F10 F5 4_565 4_665 104.9(2) no
Ce2 F10 F6 4_565 4_565 58.2(2) no
Ce2 F10 F7 4_565 4_565 96.2(2) no
Ce2 F10 F9 4_565 4_565 42.60(14) no
Cs2 F10 F1 4_665 . 59.42(18) no
Cs2 F10 F1 4_665 4_565 134.3(2) no
Cs2 F10 F2 4_665 . 140.5(3) no
Cs2 F10 F2 4_665 4_565 60.40(18) no
Cs2 F10 F4 4_665 1_656 79.2(2) no
Cs2 F10 F4 4_665 4_665 85.3(2) no
Cs2 F10 F5 4_665 4_665 80.24(16) no
Cs2 F10 F6 4_665 4_565 146.5(3) no
Cs2 F10 F7 4_665 4_565 96.0(2) no
Cs2 F10 F9 4_665 4_565 100.21(19) no
F1 F10 F1 . 4_565 165.7(3) no
F1 F10 F2 . . 88.8(2) no
F1 F10 F2 . 4_565 106.5(3) no
F1 F10 F4 . 1_656 135.6(3) no
F1 F10 F4 . 4_665 60.2(2) no
F1 F10 F5 . 4_665 101.2(2) no
F1 F10 F6 . 4_565 116.1(2) no
F1 F10 F7 . 4_565 59.9(2) no
F1 F10 F9 . 4_565 107.6(2) no
F1 F10 F2 4_565 . 77.1(2) no
F1 F10 F2 4_565 4_565 86.6(2) no
F1 F10 F4 4_565 1_656 56.2(2) no
F1 F10 F4 4_565 4_665 112.4(3) no
F1 F10 F5 4_565 4_665 80.1(2) no
F1 F10 F6 4_565 4_565 55.9(2) no
F1 F10 F7 4_565 4_565 115.7(3) no
F1 F10 F9 4_565 4_565 76.1(2) no
F2 F10 F2 . 4_565 159.0(3) no
F2 F10 F4 . 1_656 118.6(3) no
F2 F10 F4 . 4_665 57.1(2) no
F2 F10 F5 . 4_665 84.2(2) no
F2 F10 F6 . 4_565 66.1(2) no
F2 F10 F7 . 4_565 85.8(2) no
F2 F10 F9 . 4_565 112.3(2) no
F2 F10 F4 4_565 1_656 59.6(2) no
F2 F10 F4 4_565 4_665 143.2(3) no
F2 F10 F5 4_565 4_665 106.2(2) no
F2 F10 F6 4_565 4_565 93.8(3) no
F2 F10 F7 4_565 4_565 89.5(3) no
F2 F10 F9 4_565 4_565 49.86(18) no
F4 F10 F4 1_656 4_665 104.0(2) no
F4 F10 F5 1_656 4_665 53.02(19) no
F4 F10 F6 1_656 4_565 107.2(3) no
F4 F10 F7 1_656 4_565 147.1(3) no
F4 F10 F9 1_656 4_565 94.1(2) no
F4 F10 F5 4_665 4_665 51.12(17) no
F4 F10 F6 4_665 4_565 122.9(3) no
F4 F10 F7 4_665 4_565 108.0(2) no
F4 F10 F9 4_665 4_565 161.8(2) no
F5 F10 F6 4_665 4_565 130.4(3) no
F5 F10 F7 4_665 4_565 158.8(3) no
F5 F10 F9 4_665 4_565 146.7(2) no
F6 F10 F7 4_565 4_565 60.4(2) no
F6 F10 F9 4_565 4_565 47.38(19) no
F7 F10 F9 4_565 4_565 54.4(2) no

loop_
_geom_bond_atom_site_label_1
_geom_bond_atom_site_label_2
_geom_bond_site_symmetry_2
_geom_bond_distance
_geom_bond_publ_flag
Ce1 F3 . 2.133(6) yes
Ce1 F4 . 2.304(5) yes
Ce1 F5 . 2.256(6) yes
Ce1 F5 4_564 2.311(6) yes
Ce1 F6 . 2.320(5) yes
Ce1 F7 . 2.306(6) yes
Ce1 F8 . 2.119(7) yes
Ce1 F9 . 2.487(6) yes
Ce1 F9 4_564 2.882(7) ?
Ce2 F1 . 2.123(7) yes
Ce2 F2 . 2.128(7) yes
Ce2 F4 4_665 2.329(5) yes
Ce2 F6 . 2.395(6) yes
Ce2 F6 4_565 3.150(7) ?
Ce2 F7 4_565 2.322(6) yes
Ce2 F9 . 2.304(6) yes
Ce2 F10 . 2.242(5) yes
Ce2 F10 4_564 2.279(6) yes
Cs1 F1 2_745 2.928(8) yes
Cs1 F2 . 3.152(6) yes
Cs1 F2 3_766 2.982(6) yes
Cs1 F3 2_645 3.222(7) yes
Cs1 F3 4_565 3.229(7) yes
Cs1 F5 2_645 3.099(6) yes
Cs1 F8 . 3.095(6) yes
Cs1 F8 3_665 3.218(6) yes
Cs1 F9 . 2.982(5) yes
Cs2 F1 2_645 2.998(6) yes
Cs2 F1 4_464 2.998(7) yes
Cs2 F2 1_455 3.042(8) yes
Cs2 F3 2_645 3.437(6) yes
Cs2 F3 4_565 2.981(6) yes
Cs2 F6 2_645 3.125(6) yes
Cs2 F7 3_665 3.140(6) yes
Cs2 F8 . 2.980(7) yes
Cs2 F10 4_464 3.162(6) yes
F1 F4 4_665 2.786(10) no
F1 F6 . 2.750(8) no
F1 F7 4_565 2.776(9) no
F1 F8 4_665 3.458(8) no
F1 F10 . 2.865(9) no
F1 F10 4_564 3.166(10) no
F2 F2 3_766 3.445(10) no
F2 F4 4_665 2.761(10) no
F2 F6 4_565 3.107(10) no
F2 F9 . 2.679(8) no
F2 F10 . 3.051(9) no
F2 F10 4_564 2.864(9) no
F3 F3 3_675 3.106(9) no
F3 F4 . 2.749(10) no
F3 F5 . 2.848(9) no
F3 F5 4_564 3.146(9) no
F3 F6 . 2.700(8) no
F3 F9 4_564 2.881(10) no
F4 F5 . 2.676(7) no
F4 F5 4_564 2.762(9) no
F4 F8 . 2.745(10) no
F4 F10 1_454 2.680(6) no
F4 F10 4_464 2.684(8) no
F5 F6 . 3.157(9) no
F5 F7 4_565 2.817(7) no
F5 F8 . 3.142(9) no
F5 F8 4_565 2.891(9) no
F5 F9 . 2.521(8) no
F5 F10 4_464 3.357(8) no
F6 F7 . 2.664(8) no
F6 F7 4_565 2.853(9) no
F6 F9 . 2.514(9) no
F6 F9 4_564 2.878(9) no
F6 F10 4_564 2.607(8) no
F7 F8 . 2.788(9) no
F7 F9 . 2.847(9) no
F7 F9 4_564 2.598(8) no
F7 F10 4_564 2.684(7) no
F8 F8 3_665 3.153(9) no
F8 F9 . 2.760(8) no
F9 F10 4_564 3.390(9) no
